data_9010119
loop_
_publ_author_name
'Martin, C. D.'
'Crichton, W. A.'
'Liu, H.'
'Prakapenka, V.'
'Chen, J.'
'Parise, J. B.'

_publ_section_title
;
 Rietveld structure refinement of perovskite and post-perovskite phases of
 NaMgF3 (neighborite) at high pressures
 Sample: (b), P = 54 GPa
;
_journal_name_full 'American Mineralogist'
_journal_page_first 1703
_journal_page_last 1706
_journal_paper_doi 10.2138/am.2006.2308
_journal_volume 91
_journal_year 2006
_chemical_compound_source Synthetic
_chemical_formula_structural NaMgF3
_chemical_formula_sum 'F3 Mg Na'
_space_group_IT_number 63
_symmetry_space_group_name_Hall '-C 2c 2'
_symmetry_space_group_name_H-M 'C m c m'
_cell_angle_alpha 90
_cell_angle_beta 90
_cell_angle_gamma 90
_cell_length_a 2.7145
_cell_length_b 8.393
_cell_length_c 6.8512
_cell_formula_units_Z 4
_cell_volume 156.090
_database_code_amcsd 0004240
_diffrn_ambient_pressure 5.4e+07
_exptl_crystal_density_diffrn 4.438
_cod_original_cell_volume 156.089
_cod_original_formula_sum 'Na Mg F3'
_cod_database_code 9010119
_amcsd_formula_title NaMgF3

loop_
_space_group_symop_operation_xyz
x,y,z
1/2+x,1/2+y,z
x,-y,1/2+z
1/2+x,1/2-y,1/2+z
-x,y,1/2-z
1/2-x,1/2+y,1/2-z
-x,y,z
1/2-x,1/2+y,z
x,-y,-z
1/2+x,1/2-y,-z
x,y,1/2-z
1/2+x,1/2+y,1/2-z
-x,-y,1/2+z
1/2-x,1/2-y,1/2+z
-x,-y,-z
1/2-x,1/2-y,-z

loop_
_atom_site_label
_atom_site_fract_x
_atom_site_fract_y
_atom_site_fract_z
Na 0.00000 0.25670 0.25000
Mg 0.00000 0.00000 0.00000
F1 0.50000 0.42420 0.25000
F2 0.50000 0.14020 0.06760

loop_
_cod_related_entry_id
_cod_related_entry_database
_cod_related_entry_code
1 AMCSD 0004240
